data_7702928
loop_
_publ_author_name
'Shi, Xianghui'
'Liu, Zhizhou'
'Cheng, Jianhua'

_publ_section_title
;
 Barium tetraalkylaluminate complexes supported by the super-bulky
 hydrotris(pyrazolyl)borate ligand
;
_journal_name_full 'Dalton Transactions'
_journal_paper_doi 10.1039/C9DT04182F
_journal_year 2019
_chemical_formula_moiety 'C56  H90  B1  N6  Al1  Ba1'
_chemical_formula_sum 'C56 H90 Al B Ba N6'
_chemical_formula_weight 1022.46
_chemical_name_common '[(TpAd,iPr)Ba(AlEt4)]'
_chemical_properties_physical Air-sensitive,Moisture-sensitive
_space_group_crystal_system triclinic
_space_group_IT_number 2
_space_group_name_Hall '-P 1'
_space_group_name_H-M_alt 'P -1'
_atom_sites_solution_hydrogens mixed
_atom_sites_solution_primary iterative
_atom_sites_solution_secondary iterative
_audit_creation_method SHELXL-2018/3
_audit_update_record
;
2019-09-30 deposited with the CCDC.	2019-11-21 downloaded from the CCDC.
;
_cell_angle_alpha 80.1520(10)
_cell_angle_beta 80.8310(10)
_cell_angle_gamma 75.5280(10)
_cell_formula_units_Z 2
_cell_length_a 11.6917(6)
_cell_length_b 13.0673(6)
_cell_length_c 19.1695(9)
_cell_measurement_reflns_used 9708
_cell_measurement_temperature 193(2)
_cell_measurement_theta_max 26.36
_cell_measurement_theta_min 2.14
_cell_volume 2773.0(2)
_computing_molecular_graphics 'ORTEP-3 for Windows (Farrugia, 2014)'
_computing_publication_material 'WinGX publication routines (Farrugia, 2018)'
_computing_structure_refinement 'SHELXL-2018/3 (Sheldrick, 2018)'
_computing_structure_solution 'SUPERFLIP (Palatinus & Chapuis,2007)'
_diffrn_ambient_temperature 193(2)
_diffrn_measured_fraction_theta_full 0.972
_diffrn_measured_fraction_theta_max 0.972
_diffrn_measurement_device_type 'CCD area detector'
_diffrn_measurement_method 'phi and omega scans'
_diffrn_radiation_type MoK\a
_diffrn_radiation_wavelength 0.71073
_diffrn_reflns_av_R_equivalents 0.0166
_diffrn_reflns_av_unetI/netI 0.0342
_diffrn_reflns_Laue_measured_fraction_full 0.972
_diffrn_reflns_Laue_measured_fraction_max 0.972
_diffrn_reflns_limit_h_max 13
_diffrn_reflns_limit_h_min -13
_diffrn_reflns_limit_k_max 14
_diffrn_reflns_limit_k_min -15
_diffrn_reflns_limit_l_max 22
_diffrn_reflns_limit_l_min -19
_diffrn_reflns_number 14145
_diffrn_reflns_point_group_measured_fraction_full 0.972
_diffrn_reflns_point_group_measured_fraction_max 0.972
_diffrn_reflns_theta_full 24.999
_diffrn_reflns_theta_max 24.999
_diffrn_reflns_theta_min 1.625
_exptl_absorpt_coefficient_mu 0.772
_exptl_absorpt_correction_T_max 0.870
_exptl_absorpt_correction_T_min 0.824
_exptl_absorpt_correction_type empirical
_exptl_absorpt_process_details 'Sheldrick, G. M. SADABS, Version 2.10; Bruker AXS, Inc.: Madison, WI 2003.'
_exptl_crystal_colour Colorless
_exptl_crystal_density_diffrn 1.225
_exptl_crystal_density_method 'not measured'
_exptl_crystal_description Block
_exptl_crystal_F_000 1084
_exptl_crystal_recrystallization_method 'Re-crystallisation from solvent: Hexane'
_exptl_crystal_size_max 0.250
_exptl_crystal_size_mid 0.210
_exptl_crystal_size_min 0.180
_refine_diff_density_max 0.841
_refine_diff_density_min -0.318
_refine_diff_density_rms 0.061
_refine_ls_extinction_method none
_refine_ls_goodness_of_fit_ref 1.029
_refine_ls_hydrogen_treatment mixed
_refine_ls_matrix_type full
_refine_ls_number_parameters 606
_refine_ls_number_reflns 9497
_refine_ls_number_restraints 0
_refine_ls_restrained_S_all 1.029
_refine_ls_R_factor_all 0.0351
_refine_ls_R_factor_gt 0.0319
_refine_ls_shift/su_max 0.001
_refine_ls_shift/su_mean 0.000
_refine_ls_structure_factor_coef Fsqd
_refine_ls_weighting_details 'w=1/[\s^2^(Fo^2^)+(0.0386P)^2^+2.2118P] where P=(Fo^2^+2Fc^2^)/3'
_refine_ls_weighting_scheme calc
_refine_ls_wR_factor_gt 0.0801
_refine_ls_wR_factor_ref 0.0821
_reflns_Friedel_coverage 0.000
_reflns_number_gt 8766
_reflns_number_total 9497
_reflns_threshold_expression 'I > 2\s(I)'
_cod_data_source_file c9dt04182f2.cif
_cod_data_source_block G081
_cod_database_code 7702928
_shelx_shelxl_version_number 2018/3
_shelx_space_group_comment
;
The symmetry employed for this shelxl refinement is uniquely defined
by the following loop, which should always be used as a source of
symmetry information in preference to the above space-group names.
They are only intended as comments.
;
_shelx_estimated_absorpt_t_min 0.830
_shelx_estimated_absorpt_t_max 0.874

loop_
_space_group_symop_operation_xyz
'x, y, z'
'-x, -y, -z'

loop_
_atom_site_label
_atom_site_type_symbol
_atom_site_fract_x
_atom_site_fract_y
_atom_site_fract_z
_atom_site_U_iso_or_equiv
_atom_site_adp_type
_atom_site_occupancy
_atom_site_site_symmetry_order
_atom_site_calc_flag
_atom_site_refinement_flags_posn
_atom_site_refinement_flags_adp
C1 C 0.5677(3) 0.3049(3) 0.1734(2) 0.0549(9) Uani 1 1 d . .
C2 C 0.6738(4) 0.3437(3) 0.1258(3) 0.0854(14) Uani 1 1 d . .
H2A H 0.651605 0.421370 0.112995 0.128 Uiso 1 1 calc R U
H2B H 0.743118 0.324599 0.152106 0.128 Uiso 1 1 calc R U
H2C H 0.693320 0.309655 0.082321 0.128 Uiso 1 1 calc R U
C3 C 0.4846(3) 0.0781(2) 0.25812(18) 0.0442(7) Uani 1 1 d . .
C4 C 0.5364(4) -0.0425(3) 0.2752(2) 0.0670(10) Uani 1 1 d . .
H4A H 0.475091 -0.076496 0.303633 0.101 Uiso 1 1 calc R U
H4B H 0.562936 -0.073358 0.230571 0.101 Uiso 1 1 calc R U
H4C H 0.604148 -0.054457 0.302133 0.101 Uiso 1 1 calc R U
C5 C 0.7641(3) 0.1044(4) 0.2495(2) 0.0729(12) Uani 1 1 d . .
H5A H 0.797053 0.168474 0.244094 0.087 Uiso 1 1 calc R U
H5B H 0.739742 0.085285 0.301028 0.087 Uiso 1 1 calc R U
C6 C 0.8620(4) 0.0138(5) 0.2244(4) 0.125(2) Uani 1 1 d . .
H6A H 0.928737 0.001445 0.252254 0.188 Uiso 1 1 calc R U
H6B H 0.831623 -0.051044 0.230883 0.188 Uiso 1 1 calc R U
H6C H 0.889092 0.032375 0.173792 0.188 Uiso 1 1 calc R U
C7 C 0.6539(3) 0.0777(3) 0.10959(18) 0.0582(9) Uani 1 1 d . .
H7A H 0.712002 0.112417 0.076923 0.070 Uiso 1 1 calc R U
H7B H 0.693443 0.001581 0.121164 0.070 Uiso 1 1 calc R U
C8 C 0.5515(4) 0.0837(4) 0.0703(2) 0.0796(12) Uani 1 1 d . .
H8A H 0.580281 0.048986 0.027361 0.119 Uiso 1 1 calc R U
H8B H 0.494117 0.047366 0.101123 0.119 Uiso 1 1 calc R U
H8C H 0.512745 0.158612 0.056718 0.119 Uiso 1 1 calc R U
C11 C -0.0188(3) 0.0967(3) 0.39511(17) 0.0500(8) Uani 1 1 d . .
H11A H -0.022901 0.052734 0.441906 0.075 Uiso 1 1 calc R U
H11B H -0.068276 0.168538 0.398953 0.075 Uiso 1 1 calc R U
H11C H -0.047970 0.064440 0.360916 0.075 Uiso 1 1 calc R U
C12 C 0.1899(3) -0.0078(2) 0.36678(18) 0.0504(8) Uani 1 1 d . .
H12A H 0.271702 -0.000951 0.350207 0.076 Uiso 1 1 calc R U
H12B H 0.186675 -0.049280 0.414444 0.076 Uiso 1 1 calc R U
H12C H 0.163595 -0.044137 0.333708 0.076 Uiso 1 1 calc R U
C13 C 0.1081(3) 0.1032(2) 0.36987(14) 0.0356(6) Uani 1 1 d . .
H13 H 0.135320 0.138607 0.404449 0.043 Uiso 1 1 calc R U
C14 C 0.1147(2) 0.1708(2) 0.29789(13) 0.0292(5) Uani 1 1 d . .
C15 C 0.1465(2) 0.1383(2) 0.23115(14) 0.0336(6) Uani 1 1 d . .
H15 H 0.177409 0.067310 0.220783 0.040 Uiso 1 1 calc R U
C16 C 0.1240(2) 0.2309(2) 0.18204(13) 0.0295(5) Uani 1 1 d . .
C17 C 0.1365(2) 0.2432(2) 0.10168(14) 0.0351(6) Uani 1 1 d . .
C18 C 0.0165(3) 0.3028(4) 0.07642(17) 0.0664(11) Uani 1 1 d . .
H18A H -0.008658 0.373579 0.093142 0.080 Uiso 1 1 calc R U
H18B H -0.044743 0.261983 0.096709 0.080 Uiso 1 1 calc R U
C19 C 0.2307(3) 0.3072(3) 0.06826(17) 0.0545(8) Uani 1 1 d . .
H19A H 0.308756 0.269705 0.084140 0.065 Uiso 1 1 calc R U
H19B H 0.208000 0.378467 0.084329 0.065 Uiso 1 1 calc R U
C20 C 0.1741(3) 0.1339(3) 0.07547(16) 0.0469(7) Uani 1 1 d . .
H20A H 0.115170 0.091050 0.096749 0.056 Uiso 1 1 calc R U
H20B H 0.252222 0.095386 0.090952 0.056 Uiso 1 1 calc R U
C21 C 0.1831(3) 0.1470(3) -0.00671(17) 0.0598(9) Uani 1 1 d . .
H21 H 0.207127 0.075106 -0.023035 0.072 Uiso 1 1 calc R U
C22 C 0.0627(4) 0.2047(5) -0.0292(2) 0.0937(17) Uani 1 1 d . .
H22A H 0.002218 0.164133 -0.006472 0.112 Uiso 1 1 calc R U
H22B H 0.065659 0.210487 -0.081553 0.112 Uiso 1 1 calc R U
C23 C 0.0285(4) 0.3169(5) -0.0063(2) 0.0930(18) Uani 1 1 d . .
H23 H -0.049760 0.356156 -0.022658 0.112 Uiso 1 1 calc R U
C24 C 0.1204(5) 0.3788(4) -0.0368(2) 0.104(2) Uani 1 1 d . .
H24A H 0.096830 0.449728 -0.020229 0.125 Uiso 1 1 calc R U
H24B H 0.125836 0.389828 -0.089476 0.125 Uiso 1 1 calc R U
C25 C 0.2406(4) 0.3200(3) -0.0140(2) 0.0766(12) Uani 1 1 d . .
H25 H 0.301772 0.361617 -0.035467 0.092 Uiso 1 1 calc R U
C26 C 0.2763(4) 0.2099(3) -0.03791(19) 0.0669(10) Uani 1 1 d . .
H26A H 0.284771 0.217416 -0.090635 0.080 Uiso 1 1 calc R U
H26B H 0.354033 0.171270 -0.022082 0.080 Uiso 1 1 calc R U
C31 C -0.1176(3) 0.4247(2) 0.5263(2) 0.0528(8) Uani 1 1 d . .
H31A H -0.198729 0.423232 0.548575 0.079 Uiso 1 1 calc R U
H31B H -0.075910 0.448721 0.558725 0.079 Uiso 1 1 calc R U
H31C H -0.120585 0.473989 0.481592 0.079 Uiso 1 1 calc R U
C32 C -0.0521(3) 0.2358(3) 0.57940(18) 0.0531(8) Uani 1 1 d . .
H32A H -0.134277 0.238734 0.601469 0.080 Uiso 1 1 calc R U
H32B H -0.014926 0.163513 0.568391 0.080 Uiso 1 1 calc R U
H32C H -0.007285 0.254660 0.612446 0.080 Uiso 1 1 calc R U
C33 C -0.0520(2) 0.3142(2) 0.51106(13) 0.0292(5) Uani 1 1 d . .
H33 H -0.095370 0.291836 0.477460 0.035 Uiso 1 1 calc R U
C34 C 0.0739(2) 0.31042(19) 0.47669(13) 0.0259(5) Uani 1 1 d . .
C35 C 0.1755(2) 0.2857(2) 0.50918(13) 0.0288(5) Uani 1 1 d . .
H35 H 0.180834 0.268771 0.558944 0.035 Uiso 1 1 calc R U
C36 C 0.2699(2) 0.29015(19) 0.45469(13) 0.0264(5) Uani 1 1 d . .
C37 C 0.3993(2) 0.2744(2) 0.46330(13) 0.0283(5) Uani 1 1 d . .
C38 C 0.4125(2) 0.3623(2) 0.50416(15) 0.0319(6) Uani 1 1 d . .
H38A H 0.385086 0.433248 0.476562 0.038 Uiso 1 1 calc R U
H38B H 0.362007 0.359284 0.550792 0.038 Uiso 1 1 calc R U
C39 C 0.4427(2) 0.1652(2) 0.50770(15) 0.0350(6) Uani 1 1 d . .
H39A H 0.392325 0.160719 0.554319 0.042 Uiso 1 1 calc R U
H39B H 0.435521 0.107485 0.482388 0.042 Uiso 1 1 calc R U
C40 C 0.4788(2) 0.2807(2) 0.39195(14) 0.0357(6) Uani 1 1 d . .
H40A H 0.452126 0.350960 0.363331 0.043 Uiso 1 1 calc R U
H40B H 0.472034 0.224704 0.364979 0.043 Uiso 1 1 calc R U
C41 C 0.6094(2) 0.2654(3) 0.40413(16) 0.0434(7) Uani 1 1 d . .
H41 H 0.660407 0.268998 0.357058 0.052 Uiso 1 1 calc R U
C42 C 0.6494(3) 0.1562(3) 0.44778(18) 0.0488(8) Uani 1 1 d . .
H42A H 0.642239 0.099412 0.421597 0.059 Uiso 1 1 calc R U
H42B H 0.733841 0.144580 0.455095 0.059 Uiso 1 1 calc R U
C43 C 0.5725(2) 0.1505(2) 0.51961(17) 0.0415(7) Uani 1 1 d . .
H43 H 0.599799 0.079371 0.548247 0.050 Uiso 1 1 calc R U
C44 C 0.5831(3) 0.2386(2) 0.55981(17) 0.0425(7) Uani 1 1 d . .
H44A H 0.533401 0.234903 0.606685 0.051 Uiso 1 1 calc R U
H44B H 0.666789 0.228771 0.568227 0.051 Uiso 1 1 calc R U
C45 C 0.5421(2) 0.3473(2) 0.51602(16) 0.0374(6) Uani 1 1 d . .
H45 H 0.548861 0.404716 0.542463 0.045 Uiso 1 1 calc R U
C46 C 0.6194(2) 0.3538(3) 0.44407(17) 0.0442(7) Uani 1 1 d . .
H46A H 0.703377 0.345478 0.451409 0.053 Uiso 1 1 calc R U
H46B H 0.592819 0.424293 0.415719 0.053 Uiso 1 1 calc R U
C51 C -0.2189(3) 0.4924(3) 0.25792(17) 0.0496(8) Uani 1 1 d . .
H51A H -0.304075 0.495193 0.270774 0.074 Uiso 1 1 calc R U
H51B H -0.203800 0.520080 0.207307 0.074 Uiso 1 1 calc R U
H51C H -0.173704 0.418386 0.266664 0.074 Uiso 1 1 calc R U
C52 C -0.2547(3) 0.6751(3) 0.29343(17) 0.0502(8) Uani 1 1 d . .
H52A H -0.339297 0.674596 0.305397 0.075 Uiso 1 1 calc R U
H52B H -0.232672 0.716853 0.324865 0.075 Uiso 1 1 calc R U
H52C H -0.240117 0.707102 0.243701 0.075 Uiso 1 1 calc R U
C53 C -0.1800(2) 0.5606(2) 0.30328(15) 0.0373(6) Uani 1 1 d . .
H53 H -0.194448 0.530108 0.354558 0.045 Uiso 1 1 calc R U
C54 C -0.0492(2) 0.5586(2) 0.28525(13) 0.0304(5) Uani 1 1 d . .
C55 C 0.0053(2) 0.6363(2) 0.24654(15) 0.0361(6) Uani 1 1 d . .
H55 H -0.032651 0.706301 0.227379 0.043 Uiso 1 1 calc R U
C56 C 0.1272(2) 0.5916(2) 0.24115(14) 0.0313(6) Uani 1 1 d . .
C57 C 0.2270(2) 0.6442(2) 0.20554(14) 0.0344(6) Uani 1 1 d . .
C58 C 0.2375(4) 0.7280(4) 0.2481(3) 0.0892(15) Uani 1 1 d . .
H58A H 0.254225 0.693896 0.296762 0.107 Uiso 1 1 calc R U
H58B H 0.160809 0.781334 0.252323 0.107 Uiso 1 1 calc R U
C59 C 0.2027(4) 0.6978(4) 0.1306(2) 0.0818(14) Uani 1 1 d . .
H59A H 0.125342 0.750475 0.133093 0.098 Uiso 1 1 calc R U
H59B H 0.198075 0.643637 0.101507 0.098 Uiso 1 1 calc R U
C60 C 0.3474(3) 0.5647(3) 0.1982(2) 0.0681(11) Uani 1 1 d . .
H60A H 0.343787 0.511429 0.168056 0.082 Uiso 1 1 calc R U
H60B H 0.364976 0.526367 0.245865 0.082 Uiso 1 1 calc R U
C61 C 0.4503(3) 0.6228(3) 0.1638(2) 0.0695(11) Uani 1 1 d . .
H61 H 0.529101 0.570618 0.160668 0.083 Uiso 1 1 calc R U
C62 C 0.4494(4) 0.7038(4) 0.2086(3) 0.0909(14) Uani 1 1 d . .
H62A H 0.462338 0.667923 0.257542 0.109 Uiso 1 1 calc R U
H62B H 0.516564 0.738187 0.189692 0.109 Uiso 1 1 calc R U
C63 C 0.3391(5) 0.7859(4) 0.2122(3) 0.0959(17) Uani 1 1 d . .
H63 H 0.344380 0.841599 0.240676 0.115 Uiso 1 1 calc R U
C64 C 0.3079(5) 0.8350(4) 0.1399(4) 0.116(2) Uani 1 1 d . .
H64A H 0.228977 0.885163 0.144531 0.139 Uiso 1 1 calc R U
H64B H 0.366944 0.876581 0.116323 0.139 Uiso 1 1 calc R U
C65 C 0.3046(4) 0.7556(5) 0.0946(2) 0.0898(16) Uani 1 1 d . .
H65 H 0.288127 0.791601 0.045695 0.108 Uiso 1 1 calc R U
C66 C 0.4178(4) 0.6715(4) 0.0905(3) 0.0871(14) Uani 1 1 d . .
H66A H 0.482803 0.703388 0.063330 0.105 Uiso 1 1 calc R U
H66B H 0.408551 0.615123 0.064800 0.105 Uiso 1 1 calc R U
B1 B 0.0295(2) 0.3613(2) 0.34302(15) 0.0257(6) Uani 1 1 d . .
N1 N 0.07961(17) 0.27936(16) 0.28770(10) 0.0249(4) Uani 1 1 d . .
N2 N 0.08499(18) 0.31731(16) 0.21577(10) 0.0281(4) Uani 1 1 d . .
N3 N 0.10652(17) 0.32876(16) 0.40514(10) 0.0249(4) Uani 1 1 d . .
N4 N 0.22850(17) 0.31473(16) 0.39134(11) 0.0259(4) Uani 1 1 d . .
N5 N 0.03776(17) 0.47195(16) 0.30276(11) 0.0262(4) Uani 1 1 d . .
N6 N 0.14823(18) 0.49192(16) 0.27484(11) 0.0279(4) Uani 1 1 d . .
Al1 Al 0.61776(8) 0.14283(7) 0.19877(5) 0.0420(2) Uani 1 1 d . .
Ba1 Ba 0.31730(2) 0.30481(2) 0.25065(2) 0.02938(6) Uani 1 1 d . .
H1B1 H -0.062(2) 0.3582(19) 0.3643(13) 0.024(6) Uiso 1 1 d . .
H1A H 0.545(3) 0.345(3) 0.2076(18) 0.045(9) Uiso 1 1 d . .
H3A H 0.418(3) 0.088(3) 0.2307(18) 0.051(9) Uiso 1 1 d . .
H1B H 0.505(4) 0.328(3) 0.147(2) 0.061(11) Uiso 1 1 d . .
H3B H 0.450(3) 0.102(3) 0.306(2) 0.066(11) Uiso 1 1 d . .

loop_
_atom_site_aniso_label
_atom_site_aniso_U_11
_atom_site_aniso_U_22
_atom_site_aniso_U_33
_atom_site_aniso_U_23
_atom_site_aniso_U_13
_atom_site_aniso_U_12
C1 0.0404(19) 0.052(2) 0.070(2) -0.0194(19) 0.0158(18) -0.0132(16)
C2 0.061(2) 0.068(3) 0.122(4) -0.025(3) 0.039(2) -0.028(2)
C3 0.0410(17) 0.0420(17) 0.0484(19) -0.0133(14) -0.0018(14) -0.0050(13)
C4 0.065(2) 0.045(2) 0.079(3) -0.0018(18) 0.007(2) -0.0062(17)
C5 0.042(2) 0.099(3) 0.078(3) -0.038(2) -0.0084(18) 0.0004(19)
C6 0.051(3) 0.163(6) 0.164(6) -0.084(5) -0.038(3) 0.029(3)
C7 0.060(2) 0.063(2) 0.052(2) -0.0223(17) 0.0031(16) -0.0110(17)
C8 0.068(3) 0.111(4) 0.063(3) -0.029(2) -0.014(2) -0.011(2)
C11 0.0455(18) 0.0484(18) 0.0468(18) 0.0066(14) 0.0017(14) -0.0068(14)
C12 0.0427(17) 0.0410(17) 0.058(2) 0.0120(15) -0.0085(15) -0.0038(14)
C13 0.0467(16) 0.0290(14) 0.0331(14) 0.0002(11) -0.0100(12) -0.0122(12)
C14 0.0266(13) 0.0309(13) 0.0306(13) -0.0036(10) -0.0064(10) -0.0060(10)
C15 0.0360(14) 0.0289(13) 0.0352(15) -0.0065(11) -0.0058(11) -0.0038(11)
C16 0.0247(12) 0.0336(14) 0.0296(13) -0.0068(11) -0.0044(10) -0.0033(10)
C17 0.0328(14) 0.0417(15) 0.0264(13) -0.0057(11) -0.0051(11) 0.0015(12)
C18 0.048(2) 0.101(3) 0.0341(17) -0.0178(18) -0.0121(15) 0.0226(19)
C19 0.063(2) 0.0511(19) 0.0431(18) -0.0080(15) 0.0109(16) -0.0116(16)
C20 0.0496(18) 0.0523(18) 0.0389(17) -0.0175(14) -0.0025(14) -0.0062(14)
C21 0.063(2) 0.073(2) 0.0406(18) -0.0274(17) -0.0023(16) 0.0005(18)
C22 0.072(3) 0.160(5) 0.043(2) -0.041(3) -0.019(2) 0.010(3)
C23 0.073(3) 0.140(4) 0.041(2) -0.029(3) -0.023(2) 0.043(3)
C24 0.143(5) 0.087(3) 0.035(2) 0.006(2) 0.006(3) 0.039(3)
C25 0.099(3) 0.065(2) 0.048(2) -0.0029(18) 0.021(2) -0.011(2)
C26 0.066(2) 0.081(3) 0.0397(19) -0.0139(18) 0.0068(17) 0.004(2)
C31 0.0324(16) 0.0445(18) 0.077(2) -0.0150(16) 0.0129(15) -0.0080(13)
C32 0.0384(17) 0.062(2) 0.0524(19) 0.0114(16) 0.0057(14) -0.0198(15)
C33 0.0255(13) 0.0386(14) 0.0266(13) -0.0088(11) -0.0004(10) -0.0120(11)
C34 0.0257(12) 0.0267(12) 0.0265(13) -0.0057(10) -0.0017(10) -0.0075(10)
C35 0.0277(13) 0.0365(14) 0.0236(12) -0.0032(10) -0.0050(10) -0.0091(11)
C36 0.0243(12) 0.0259(12) 0.0300(13) -0.0048(10) -0.0054(10) -0.0056(10)
C37 0.0233(12) 0.0296(13) 0.0325(14) -0.0053(10) -0.0061(10) -0.0048(10)
C38 0.0275(13) 0.0310(13) 0.0385(15) -0.0087(11) -0.0066(11) -0.0052(10)
C39 0.0319(14) 0.0331(14) 0.0426(16) -0.0056(12) -0.0121(12) -0.0070(11)
C40 0.0262(13) 0.0452(16) 0.0359(15) -0.0096(12) -0.0031(11) -0.0064(11)
C41 0.0220(13) 0.063(2) 0.0439(17) -0.0136(14) 0.0014(12) -0.0058(13)
C42 0.0267(15) 0.0506(18) 0.069(2) -0.0234(16) -0.0091(14) 0.0036(13)
C43 0.0297(14) 0.0334(15) 0.0602(19) -0.0053(13) -0.0171(13) 0.0011(11)
C44 0.0292(14) 0.0522(18) 0.0487(17) -0.0075(14) -0.0173(13) -0.0060(13)
C45 0.0290(14) 0.0379(15) 0.0506(17) -0.0137(13) -0.0100(12) -0.0088(11)
C46 0.0251(14) 0.0505(18) 0.0591(19) -0.0057(15) -0.0075(13) -0.0124(12)
C51 0.0324(16) 0.067(2) 0.0512(19) -0.0049(16) -0.0124(13) -0.0126(14)
C52 0.0323(16) 0.059(2) 0.0464(18) -0.0027(15) -0.0076(13) 0.0115(14)
C53 0.0271(14) 0.0463(16) 0.0318(14) 0.0007(12) -0.0057(11) 0.0012(12)
C54 0.0280(13) 0.0341(14) 0.0264(13) -0.0033(10) -0.0065(10) -0.0010(10)
C55 0.0358(15) 0.0302(14) 0.0384(15) 0.0016(11) -0.0100(12) -0.0010(11)
C56 0.0325(14) 0.0316(14) 0.0297(13) -0.0040(11) -0.0060(11) -0.0061(11)
C57 0.0347(14) 0.0316(14) 0.0359(15) 0.0006(11) -0.0064(11) -0.0080(11)
C58 0.086(3) 0.099(3) 0.103(4) -0.052(3) 0.025(3) -0.055(3)
C59 0.064(3) 0.109(4) 0.067(3) 0.033(2) -0.015(2) -0.037(2)
C60 0.047(2) 0.050(2) 0.094(3) 0.0062(19) 0.0070(19) -0.0073(16)
C61 0.050(2) 0.051(2) 0.089(3) 0.007(2) 0.014(2) -0.0029(16)
C62 0.083(3) 0.106(4) 0.101(4) -0.012(3) -0.025(3) -0.045(3)
C63 0.094(4) 0.080(3) 0.126(5) -0.048(3) 0.027(3) -0.045(3)
C64 0.076(3) 0.050(3) 0.202(7) 0.011(4) 0.011(4) -0.016(2)
C65 0.074(3) 0.114(4) 0.070(3) 0.048(3) -0.017(2) -0.036(3)
C66 0.078(3) 0.102(4) 0.086(3) -0.026(3) 0.018(2) -0.040(3)
B1 0.0236(14) 0.0277(14) 0.0237(14) -0.0024(11) -0.0015(11) -0.0039(11)
N1 0.0235(10) 0.0262(10) 0.0237(10) 0.0002(8) -0.0047(8) -0.0048(8)
N2 0.0271(11) 0.0327(11) 0.0223(10) -0.0019(9) -0.0036(8) -0.0035(9)
N3 0.0190(10) 0.0297(11) 0.0256(11) -0.0043(8) -0.0014(8) -0.0052(8)
N4 0.0191(10) 0.0296(11) 0.0291(11) -0.0045(9) -0.0038(8) -0.0044(8)
N5 0.0229(10) 0.0275(11) 0.0253(11) -0.0029(8) -0.0014(8) -0.0020(8)
N6 0.0253(11) 0.0287(11) 0.0289(11) -0.0041(9) -0.0027(8) -0.0048(8)
Al1 0.0342(5) 0.0471(5) 0.0450(5) -0.0198(4) 0.0035(4) -0.0058(4)
Ba1 0.02357(9) 0.03263(10) 0.02923(9) -0.00391(6) 0.00081(6) -0.00422(6)

loop_
_atom_type_symbol
_atom_type_description
_atom_type_scat_dispersion_real
_atom_type_scat_dispersion_imag
_atom_type_scat_source
C C 0.0033 0.0016 'International Tables Vol C Tables 4.2.6.8 and 6.1.1.4'
H H 0.0000 0.0000 'International Tables Vol C Tables 4.2.6.8 and 6.1.1.4'
B B 0.0013 0.0007 'International Tables Vol C Tables 4.2.6.8 and 6.1.1.4'
N N 0.0061 0.0033 'International Tables Vol C Tables 4.2.6.8 and 6.1.1.4'
Al Al 0.0645 0.0514 'International Tables Vol C Tables 4.2.6.8 and 6.1.1.4'
Ba Ba -0.3244 2.2819 'International Tables Vol C Tables 4.2.6.8 and 6.1.1.4'

loop_
_geom_angle_atom_site_label_1
_geom_angle_atom_site_label_2
_geom_angle_atom_site_label_3
_geom_angle
C2 C1 Al1 108.1(2)
C2 C1 Ba1 160.9(3)
Al1 C1 Ba1 90.59(11)
C2 C1 H1A 107(2)
Al1 C1 H1A 119(2)
Ba1 C1 H1A 65(2)
C2 C1 H1B 106(2)
Al1 C1 H1B 114(2)
Ba1 C1 H1B 62(2)
H1A C1 H1B 102(3)
C1 C2 H2A 109.5
C1 C2 H2B 109.5
H2A C2 H2B 109.5
C1 C2 H2C 109.5
H2A C2 H2C 109.5
H2B C2 H2C 109.5
C4 C3 Al1 107.0(2)
C4 C3 Ba1 163.8(2)
Al1 C3 Ba1 89.24(11)
C4 C3 H3A 107.6(19)
Al1 C3 H3A 110.9(19)
Ba1 C3 H3A 66.0(19)
C4 C3 H3B 105(2)
Al1 C3 H3B 119(2)
Ba1 C3 H3B 65(2)
H3A C3 H3B 107(3)
C3 C4 H4A 109.5
C3 C4 H4B 109.5
H4A C4 H4B 109.5
C3 C4 H4C 109.5
H4A C4 H4C 109.5
H4B C4 H4C 109.5
C6 C5 Al1 115.8(3)
C6 C5 H5A 108.3
Al1 C5 H5A 108.3
C6 C5 H5B 108.3
Al1 C5 H5B 108.3
H5A C5 H5B 107.4
C5 C6 H6A 109.5
C5 C6 H6B 109.5
H6A C6 H6B 109.5
C5 C6 H6C 109.5
H6A C6 H6C 109.5
H6B C6 H6C 109.5
C8 C7 Al1 117.0(3)
C8 C7 H7A 108.1
Al1 C7 H7A 108.1
C8 C7 H7B 108.1
Al1 C7 H7B 108.1
H7A C7 H7B 107.3
C7 C8 H8A 109.5
C7 C8 H8B 109.5
H8A C8 H8B 109.5
C7 C8 H8C 109.5
H8A C8 H8C 109.5
H8B C8 H8C 109.5
C13 C11 H11A 109.5
C13 C11 H11B 109.5
H11A C11 H11B 109.5
C13 C11 H11C 109.5
H11A C11 H11C 109.5
H11B C11 H11C 109.5
C13 C12 H12A 109.5
C13 C12 H12B 109.5
H12A C12 H12B 109.5
C13 C12 H12C 109.5
H12A C12 H12C 109.5
H12B C12 H12C 109.5
C11 C13 C14 109.6(2)
C11 C13 C12 111.3(2)
C14 C13 C12 110.8(2)
C11 C13 H13 108.3
C14 C13 H13 108.3
C12 C13 H13 108.3
N1 C14 C15 107.1(2)
N1 C14 C13 124.0(2)
C15 C14 C13 128.7(2)
N1 C14 Ba1 62.01(12)
C15 C14 Ba1 85.44(15)
C13 C14 Ba1 120.38(16)
C14 C15 C16 106.1(2)
C14 C15 Ba1 70.64(14)
C16 C15 Ba1 69.91(14)
C14 C15 H15 127.0
C16 C15 H15 127.0
Ba1 C15 H15 124.1
N2 C16 C15 110.6(2)
N2 C16 C17 120.0(2)
C15 C16 C17 129.4(2)
N2 C16 Ba1 63.20(13)
C15 C16 Ba1 85.88(15)
C17 C16 Ba1 116.52(16)
C16 C17 C20 110.7(2)
C16 C17 C18 109.0(2)
C20 C17 C18 109.1(3)
C16 C17 C19 111.0(2)
C20 C17 C19 108.2(2)
C18 C17 C19 108.7(3)
C17 C18 C23 109.5(3)
C17 C18 H18A 109.8
C23 C18 H18A 109.8
C17 C18 H18B 109.8
C23 C18 H18B 109.8
H18A C18 H18B 108.2
C17 C19 C25 110.0(3)
C17 C19 H19A 109.7
C25 C19 H19A 109.7
C17 C19 H19B 109.7
C25 C19 H19B 109.7
H19A C19 H19B 108.2
C17 C20 C21 110.4(3)
C17 C20 H20A 109.6
C21 C20 H20A 109.6
C17 C20 H20B 109.6
C21 C20 H20B 109.6
H20A C20 H20B 108.1
C22 C21 C26 110.9(4)
C22 C21 C20 108.7(3)
C26 C21 C20 108.5(3)
C22 C21 H21 109.5
C26 C21 H21 109.5
C20 C21 H21 109.5
C21 C22 C23 109.2(4)
C21 C22 H22A 109.8
C23 C22 H22A 109.8
C21 C22 H22B 109.8
C23 C22 H22B 109.8
H22A C22 H22B 108.3
C24 C23 C22 111.5(4)
C24 C23 C18 109.7(4)
C22 C23 C18 107.6(4)
C24 C23 H23 109.4
C22 C23 H23 109.4
C18 C23 H23 109.4
C23 C24 C25 110.5(4)
C23 C24 H24A 109.5
C25 C24 H24A 109.5
C23 C24 H24B 109.5
C25 C24 H24B 109.5
H24A C24 H24B 108.1
C24 C25 C26 109.8(4)
C24 C25 C19 108.5(3)
C26 C25 C19 109.1(3)
C24 C25 H25 109.8
C26 C25 H25 109.8
C19 C25 H25 109.8
C21 C26 C25 110.2(3)
C21 C26 H26A 109.6
C25 C26 H26A 109.6
C21 C26 H26B 109.6
C25 C26 H26B 109.6
H26A C26 H26B 108.1
C33 C31 H31A 109.5
C33 C31 H31B 109.5
H31A C31 H31B 109.5
C33 C31 H31C 109.5
H31A C31 H31C 109.5
H31B C31 H31C 109.5
C33 C32 H32A 109.5
C33 C32 H32B 109.5
H32A C32 H32B 109.5
C33 C32 H32C 109.5
H32A C32 H32C 109.5
H32B C32 H32C 109.5
C34 C33 C31 112.5(2)
C34 C33 C32 109.9(2)
C31 C33 C32 110.1(2)
C34 C33 H33 108.1
C31 C33 H33 108.1
C32 C33 H33 108.1
N3 C34 C35 107.4(2)
N3 C34 C33 124.5(2)
C35 C34 C33 128.1(2)
C34 C35 C36 106.5(2)
C34 C35 H35 126.7
C36 C35 H35 126.7
N4 C36 C35 109.7(2)
N4 C36 C37 123.3(2)
C35 C36 C37 126.9(2)
C36 C37 C40 112.8(2)
C36 C37 C39 109.7(2)
C40 C37 C39 109.0(2)
C36 C37 C38 108.8(2)
C40 C37 C38 108.2(2)
C39 C37 C38 108.2(2)
C45 C38 C37 110.5(2)
C45 C38 H38A 109.6
C37 C38 H38A 109.6
C45 C38 H38B 109.6
C37 C38 H38B 109.6
H38A C38 H38B 108.1
C43 C39 C37 110.1(2)
C43 C39 H39A 109.6
C37 C39 H39A 109.6
C43 C39 H39B 109.6
C37 C39 H39B 109.6
H39A C39 H39B 108.1
C37 C40 C41 110.4(2)
C37 C40 H40A 109.6
C41 C40 H40A 109.6
C37 C40 H40B 109.6
C41 C40 H40B 109.6
H40A C40 H40B 108.1
C46 C41 C42 110.3(3)
C46 C41 C40 109.2(2)
C42 C41 C40 108.8(2)
C46 C41 H41 109.5
C42 C41 H41 109.5
C40 C41 H41 109.5
C43 C42 C41 109.7(2)
C43 C42 H42A 109.7
C41 C42 H42A 109.7
C43 C42 H42B 109.7
C41 C42 H42B 109.7
H42A C42 H42B 108.2
C42 C43 C44 109.6(2)
C42 C43 C39 109.3(2)
C44 C43 C39 109.6(2)
C42 C43 H43 109.4
C44 C43 H43 109.4
C39 C43 H43 109.4
C45 C44 C43 109.5(2)
C45 C44 H44A 109.8
C43 C44 H44A 109.8
C45 C44 H44B 109.8
C43 C44 H44B 109.8
H44A C44 H44B 108.2
C46 C45 C44 109.9(2)
C46 C45 C38 109.5(2)
C44 C45 C38 109.3(2)
C46 C45 H45 109.4
C44 C45 H45 109.4
C38 C45 H45 109.4
C45 C46 C41 109.1(2)
C45 C46 H46A 109.9
C41 C46 H46A 109.9
C45 C46 H46B 109.9
C41 C46 H46B 109.9
H46A C46 H46B 108.3
C53 C51 H51A 109.5
C53 C51 H51B 109.5
H51A C51 H51B 109.5
C53 C51 H51C 109.5
H51A C51 H51C 109.5
H51B C51 H51C 109.5
C53 C52 H52A 109.5
C53 C52 H52B 109.5
H52A C52 H52B 109.5
C53 C52 H52C 109.5
H52A C52 H52C 109.5
H52B C52 H52C 109.5
C54 C53 C52 110.8(2)
C54 C53 C51 111.3(2)
C52 C53 C51 110.1(2)
C54 C53 H53 108.2
C52 C53 H53 108.2
C51 C53 H53 108.2
N5 C54 C55 107.3(2)
N5 C54 C53 123.3(2)
C55 C54 C53 129.3(2)
C54 C55 C56 106.3(2)
C54 C55 H55 126.9
C56 C55 H55 126.9
N6 C56 C55 110.3(2)
N6 C56 C57 121.9(2)
C55 C56 C57 127.7(2)
C56 C57 C58 110.1(2)
C56 C57 C59 110.3(2)
C58 C57 C59 108.5(3)
C56 C57 C60 112.6(2)
C58 C57 C60 108.1(3)
C59 C57 C60 107.1(3)
C57 C58 C63 111.8(3)
C57 C58 H58A 109.3
C63 C58 H58A 109.3
C57 C58 H58B 109.3
C63 C58 H58B 109.3
H58A C58 H58B 107.9
C57 C59 C65 110.2(3)
C57 C59 H59A 109.6
C65 C59 H59A 109.6
C57 C59 H59B 109.6
C65 C59 H59B 109.6
H59A C59 H59B 108.1
C57 C60 C61 111.3(3)
C57 C60 H60A 109.4
C61 C60 H60A 109.4
C57 C60 H60B 109.4
C61 C60 H60B 109.4
H60A C60 H60B 108.0
C62 C61 C66 112.4(4)
C62 C61 C60 107.5(4)
C66 C61 C60 104.3(4)
C62 C61 H61 110.8
C66 C61 H61 110.8
C60 C61 H61 110.8
C63 C62 C61 113.6(4)
C63 C62 H62A 108.9
C61 C62 H62A 108.9
C63 C62 H62B 108.9
C61 C62 H62B 108.9
H62A C62 H62B 107.7
C62 C63 C64 111.5(4)
C62 C63 C58 106.6(4)
C64 C63 C58 106.2(5)
C62 C63 H63 110.8
C64 C63 H63 110.8
C58 C63 H63 110.8
C65 C64 C63 112.8(4)
C65 C64 H64A 109.0
C63 C64 H64A 109.0
C65 C64 H64B 109.0
C63 C64 H64B 109.0
H64A C64 H64B 107.8
C64 C65 C66 111.9(4)
C64 C65 C59 107.5(4)
C66 C65 C59 106.9(4)
C64 C65 H65 110.2
C66 C65 H65 110.2
C59 C65 H65 110.2
C65 C66 C61 111.2(4)
C65 C66 H66A 109.4
C61 C66 H66A 109.4
C65 C66 H66B 109.4
C61 C66 H66B 109.4
H66A C66 H66B 108.0
N5 B1 N3 111.6(2)
N5 B1 N1 106.69(19)
N3 B1 N1 108.27(19)
N5 B1 H1B1 111.8(13)
N3 B1 H1B1 108.6(13)
N1 B1 H1B1 109.9(13)
C14 N1 N2 110.39(19)
C14 N1 B1 130.8(2)
N2 N1 B1 118.73(19)
C14 N1 Ba1 92.94(14)
N2 N1 Ba1 76.56(12)
B1 N1 Ba1 101.11(13)
C16 N2 N1 105.80(19)
C16 N2 Ba1 92.04(14)
N1 N2 Ba1 75.43(12)
C34 N3 N4 109.78(19)
C34 N3 B1 130.1(2)
N4 N3 B1 120.11(19)
C36 N4 N3 106.49(19)
C36 N4 Ba1 137.74(15)
N3 N4 Ba1 114.30(13)
C54 N5 N6 109.9(2)
C54 N5 B1 130.3(2)
N6 N5 B1 119.67(19)
C56 N6 N5 106.1(2)
C56 N6 Ba1 134.27(16)
N5 N6 Ba1 111.89(13)
C7 Al1 C5 109.40(16)
C7 Al1 C1 108.60(17)
C5 Al1 C1 109.69(19)
C7 Al1 C3 105.15(15)
C5 Al1 C3 110.83(17)
C1 Al1 C3 113.00(13)
C7 Al1 Ba1 120.86(11)
C5 Al1 Ba1 129.74(11)
C1 Al1 Ba1 55.86(9)
C3 Al1 Ba1 57.15(9)
N4 Ba1 N6 65.83(6)
N4 Ba1 N1 64.95(6)
N6 Ba1 N1 65.28(6)
N4 Ba1 N2 90.65(6)
N6 Ba1 N2 64.27(6)
N1 Ba1 N2 28.01(6)
N4 Ba1 C1 130.58(10)
N6 Ba1 C1 122.72(8)
N1 Ba1 C1 163.66(9)
N2 Ba1 C1 138.47(10)
N4 Ba1 C3 101.78(8)
N6 Ba1 C3 167.24(7)
N1 Ba1 C3 107.52(7)
N2 Ba1 C3 114.80(7)
C1 Ba1 C3 67.16(9)
N4 Ba1 C16 105.70(6)
N6 Ba1 C16 88.63(6)
N1 Ba1 C16 41.57(6)
N2 Ba1 C16 24.76(6)
C1 Ba1 C16 122.13(10)
C3 Ba1 C16 92.11(8)
N4 Ba1 C14 69.46(6)
N6 Ba1 C14 89.89(6)
N1 Ba1 C14 25.05(6)
N2 Ba1 C14 43.03(6)
C1 Ba1 C14 145.66(8)
C3 Ba1 C14 82.47(7)
C16 Ba1 C14 40.49(6)
N4 Ba1 C15 93.23(6)
N6 Ba1 C15 102.49(6)
N1 Ba1 C15 40.22(6)
N2 Ba1 C15 41.05(6)
C1 Ba1 C15 125.47(9)
C3 Ba1 C15 74.20(8)
C16 Ba1 C15 24.20(6)
C14 Ba1 C15 23.92(6)
N4 Ba1 Al1 121.22(4)
N6 Ba1 Al1 155.56(4)
N1 Ba1 Al1 139.03(4)
N2 Ba1 Al1 134.17(4)
C1 Ba1 Al1 33.55(7)
C3 Ba1 Al1 33.62(6)
C16 Ba1 Al1 109.62(5)
C14 Ba1 Al1 114.55(5)
C15 Ba1 Al1 100.43(5)
N4 Ba1 H1A 116.8(7)
N6 Ba1 H1A 111.3(7)
N1 Ba1 H1A 175.6(7)
N2 Ba1 H1A 148.5(7)
C1 Ba1 H1A 16.4(7)
C3 Ba1 H1A 76.4(7)
C16 Ba1 H1A 137.4(7)
C14 Ba1 H1A 158.7(7)
C15 Ba1 H1A 141.5(7)
Al1 Ba1 H1A 44.3(7)
N4 Ba1 H3A 109.3(7)
N6 Ba1 H3A 160.4(7)
N1 Ba1 H3A 95.3(7)
N2 Ba1 H3A 97.6(7)
C1 Ba1 H3A 75.4(7)
C3 Ba1 H3A 18.2(7)
C16 Ba1 H3A 74.2(7)
C14 Ba1 H3A 71.0(7)
C15 Ba1 H3A 58.2(7)
Al1 Ba1 H3A 43.7(7)
H1A Ba1 H3A 88.0(10)
N4 Ba1 H1B 145.8(8)
N6 Ba1 H1B 115.9(8)
N1 Ba1 H1B 148.9(8)
N2 Ba1 H1B 121.8(8)
C1 Ba1 H1B 17.2(8)
C3 Ba1 H1B 75.9(8)
C16 Ba1 H1B 108.5(8)
C14 Ba1 H1B 141.6(8)
C15 Ba1 H1B 118.0(8)
Al1 Ba1 H1B 43.8(8)
H1A Ba1 H1B 29.0(9)
H3A Ba1 H1B 79.2(10)
N4 Ba1 H3B 83.0(8)
N6 Ba1 H3B 148.9(8)
N1 Ba1 H3B 101.7(7)
N2 Ba1 H3B 117.8(7)
C1 Ba1 H3B 77.9(8)
C3 Ba1 H3B 18.9(8)
C16 Ba1 H3B 99.6(7)
C14 Ba1 H3B 77.9(7)
C15 Ba1 H3B 77.5(7)
Al1 Ba1 H3B 46.3(8)
H1A Ba1 H3B 82.7(10)
H3A Ba1 H3B 32.6(9)
H1B Ba1 H3B 90.1(11)

loop_
_geom_bond_atom_site_label_1
_geom_bond_atom_site_label_2
_geom_bond_distance
C1 C2 1.556(5)
C1 Al1 2.046(4)
C1 Ba1 3.064(3)
C1 H1A 0.87(3)
C1 H1B 0.92(4)
C2 H2A 0.9800
C2 H2B 0.9800
C2 H2C 0.9800
C3 C4 1.539(5)
C3 Al1 2.049(3)
C3 Ba1 3.110(3)
C3 H3A 0.98(3)
C3 H3B 1.01(4)
C4 H4A 0.9800
C4 H4B 0.9800
C4 H4C 0.9800
C5 C6 1.511(6)
C5 Al1 2.014(4)
C5 H5A 0.9900
C5 H5B 0.9900
C6 H6A 0.9800
C6 H6B 0.9800
C6 H6C 0.9800
C7 C8 1.493(5)
C7 Al1 1.978(3)
C7 H7A 0.9900
C7 H7B 0.9900
C8 H8A 0.9800
C8 H8B 0.9800
C8 H8C 0.9800
C11 C13 1.505(4)
C11 H11A 0.9800
C11 H11B 0.9800
C11 H11C 0.9800
C12 C13 1.530(4)
C12 H12A 0.9800
C12 H12B 0.9800
C12 H12C 0.9800
C13 C14 1.507(4)
C13 H13 1.0000
C14 N1 1.364(3)
C14 C15 1.382(4)
C14 Ba1 3.217(2)
C15 C16 1.397(4)
C15 Ba1 3.399(3)
C15 H15 0.9500
C16 N2 1.341(3)
C16 C17 1.508(4)
C16 Ba1 3.200(2)
C17 C20 1.533(4)
C17 C18 1.533(4)
C17 C19 1.541(4)
C18 C23 1.553(5)
C18 H18A 0.9900
C18 H18B 0.9900
C19 C25 1.545(5)
C19 H19A 0.9900
C19 H19B 0.9900
C20 C21 1.545(4)
C20 H20A 0.9900
C20 H20B 0.9900
C21 C22 1.512(5)
C21 C26 1.514(6)
C21 H21 1.0000
C22 C23 1.540(7)
C22 H22A 0.9900
C22 H22B 0.9900
C23 C24 1.491(8)
C23 H23 1.0000
C24 C25 1.516(7)
C24 H24A 0.9900
C24 H24B 0.9900
C25 C26 1.523(6)
C25 H25 1.0000
C26 H26A 0.9900
C26 H26B 0.9900
C31 C33 1.509(4)
C31 H31A 0.9800
C31 H31B 0.9800
C31 H31C 0.9800
C32 C33 1.519(4)
C32 H32A 0.9800
C32 H32B 0.9800
C32 H32C 0.9800
C33 C34 1.506(3)
C33 H33 1.0000
C34 N3 1.360(3)
C34 C35 1.371(3)
C35 C36 1.399(3)
C35 H35 0.9500
C36 N4 1.337(3)
C36 C37 1.507(3)
C37 C40 1.528(4)
C37 C39 1.543(4)
C37 C38 1.546(3)
C38 C45 1.527(4)
C38 H38A 0.9900
C38 H38B 0.9900
C39 C43 1.531(4)
C39 H39A 0.9900
C39 H39B 0.9900
C40 C41 1.540(4)
C40 H40A 0.9900
C40 H40B 0.9900
C41 C46 1.527(4)
C41 C42 1.530(5)
C41 H41 1.0000
C42 C43 1.521(4)
C42 H42A 0.9900
C42 H42B 0.9900
C43 C44 1.530(4)
C43 H43 1.0000
C44 C45 1.526(4)
C44 H44A 0.9900
C44 H44B 0.9900
C45 C46 1.526(4)
C45 H45 1.0000
C46 H46A 0.9900
C46 H46B 0.9900
C51 C53 1.533(4)
C51 H51A 0.9800
C51 H51B 0.9800
C51 H51C 0.9800
C52 C53 1.530(4)
C52 H52A 0.9800
C52 H52B 0.9800
C52 H52C 0.9800
C53 C54 1.508(4)
C53 H53 1.0000
C54 N5 1.354(3)
C54 C55 1.379(4)
C55 C56 1.393(4)
C55 H55 0.9500
C56 N6 1.333(3)
C56 C57 1.511(4)
C57 C58 1.511(5)
C57 C59 1.523(5)
C57 C60 1.528(4)
C58 C63 1.572(6)
C58 H58A 0.9900
C58 H58B 0.9900
C59 C65 1.574(5)
C59 H59A 0.9900
C59 H59B 0.9900
C60 C61 1.579(5)
C60 H60A 0.9900
C60 H60B 0.9900
C61 C62 1.470(6)
C61 C66 1.505(6)
C61 H61 1.0000
C62 C63 1.458(7)
C62 H62A 0.9900
C62 H62B 0.9900
C63 C64 1.485(8)
C63 H63 1.0000
C64 C65 1.473(8)
C64 H64A 0.9900
C64 H64B 0.9900
C65 C66 1.494(7)
C65 H65 1.0000
C66 H66A 0.9900
C66 H66B 0.9900
B1 N5 1.536(3)
B1 N3 1.545(3)
B1 N1 1.578(3)
B1 H1B1 1.09(2)
N1 N2 1.380(3)
N1 Ba1 2.8443(19)
N2 Ba1 2.858(2)
N3 N4 1.380(3)
N4 Ba1 2.744(2)
N5 N6 1.387(3)
N6 Ba1 2.789(2)
Al1 Ba1 3.7013(9)
Ba1 H1A 2.81(3)
Ba1 H3A 2.86(3)
Ba1 H1B 2.75(4)
Ba1 H3B 2.84(4)
